data_7218656
loop_
_publ_author_name
'Hsu, Wayne'
'Chen, Kuan-Ting'
'Li, Yu-Sian'
'Cheng, Po-Wen'
'Chen, Tsun-Ren'
'Chen, Jhy-Der'

_publ_section_title
;
 Crystal-to-crystal transformations and photoluminescence changes in the
 Cu(i) coordination networks based on a formamidinate ligand
;
_journal_issue 46
_journal_name_full CrystEngComm
_journal_page_first 10640
_journal_paper_doi 10.1039/C4CE01791A
_journal_volume 16
_journal_year 2014
_chemical_formula_sum 'C14 H15 Cu N4 O'
_chemical_formula_weight 318.84
_chemical_name_systematic
; 
 ? 
;
_space_group_IT_number 14
_symmetry_cell_setting monoclinic
_symmetry_space_group_name_Hall '-P 2ybc'
_symmetry_space_group_name_H-M 'P 1 21/c 1'
_atom_sites_solution_hydrogens geom
_atom_sites_solution_primary direct
_atom_sites_solution_secondary difmap
_audit_creation_method SHELXL-97
_cell_angle_alpha 90.00
_cell_angle_beta 106.7220(10)
_cell_angle_gamma 90.00
_cell_formula_units_Z 4
_cell_length_a 10.6688(3)
_cell_length_b 11.4952(3)
_cell_length_c 12.9734(3)
_cell_measurement_reflns_used 7805
_cell_measurement_temperature 296(2)
_cell_measurement_theta_max 28.23
_cell_measurement_theta_min 2.41
_cell_volume 1523.78(7)
_computing_cell_refinement 'Bruker SAINT'
_computing_data_collection 'Bruker APEX2'
_computing_data_reduction 'Bruker SAINT'
_computing_molecular_graphics 'Bruker SHELXTL'
_computing_publication_material 'Bruker SHELXTL'
_computing_structure_refinement 'SHELXL-97 (Sheldrick, 1997)'
_computing_structure_solution 'SHELXS-97 (Sheldrick, 1990)'
_diffrn_ambient_temperature 296(2)
_diffrn_measured_fraction_theta_full 0.995
_diffrn_measured_fraction_theta_max 0.995
_diffrn_measurement_device_type 'Bruker APEX-II CCD'
_diffrn_measurement_method '\f and \w scans'
_diffrn_radiation_monochromator graphite
_diffrn_radiation_source 'fine-focus sealed tube'
_diffrn_radiation_type MoK\a
_diffrn_radiation_wavelength 0.71073
_diffrn_reflns_av_R_equivalents 0.0279
_diffrn_reflns_av_sigmaI/netI 0.0303
_diffrn_reflns_limit_h_max 14
_diffrn_reflns_limit_h_min -13
_diffrn_reflns_limit_k_max 12
_diffrn_reflns_limit_k_min -15
_diffrn_reflns_limit_l_max 17
_diffrn_reflns_limit_l_min -17
_diffrn_reflns_number 13493
_diffrn_reflns_theta_full 28.25
_diffrn_reflns_theta_max 28.25
_diffrn_reflns_theta_min 1.99
_diffrn_standards_number 0
_exptl_absorpt_coefficient_mu 1.434
_exptl_absorpt_correction_T_max 0.7625
_exptl_absorpt_correction_T_min 0.5342
_exptl_absorpt_correction_type multi-scan
_exptl_absorpt_process_details 'sadabs v2008/1(bruker axs, 2008)'
_exptl_crystal_colour red
_exptl_crystal_density_diffrn 1.390
_exptl_crystal_density_method 'not measured'
_exptl_crystal_description BLOCK
_exptl_crystal_F_000 656
_exptl_crystal_size_max 0.50
_exptl_crystal_size_mid 0.40
_exptl_crystal_size_min 0.20
_refine_diff_density_max 0.449
_refine_diff_density_min -0.441
_refine_diff_density_rms 0.064
_refine_ls_extinction_method none
_refine_ls_goodness_of_fit_ref 1.035
_refine_ls_hydrogen_treatment constr
_refine_ls_matrix_type full
_refine_ls_number_parameters 181
_refine_ls_number_reflns 3752
_refine_ls_number_restraints 0
_refine_ls_restrained_S_all 1.035
_refine_ls_R_factor_all 0.0458
_refine_ls_R_factor_gt 0.0327
_refine_ls_shift/su_max 0.001
_refine_ls_shift/su_mean 0.000
_refine_ls_structure_factor_coef Fsqd
_refine_ls_weighting_details 'calc w=1/[\s^2^(Fo^2^)+(0.0455P)^2^+0.5801P] where P=(Fo^2^+2Fc^2^)/3'
_refine_ls_weighting_scheme calc
_refine_ls_wR_factor_gt 0.0843
_refine_ls_wR_factor_ref 0.0913
_reflns_number_gt 2991
_reflns_number_total 3752
_reflns_threshold_expression >2sigma(I)
_cod_data_source_file c4ce01791a2.cif
_cod_data_source_block 1a
_cod_depositor_comments
;
The following automatic conversions were performed:

'_symmetry_cell_setting' value 'Monoclinic' changed to 'monoclinic'
according to
/usr/data/users/saulius/crontab/automatic-downloads/current/RSC/lib/dictionaries/cif_core.dic
dictionary named 'cif_core.dic' version 2.4.2 from 2011-04-26.

Automatic conversion script
Id: cif_fix_values 2827 2014-09-09 07:05:25Z andrius 
;
_cod_original_cell_volume 1523.77(7)
_cod_original_sg_symbol_H-M P2(1)/c
_cod_database_code 7218656

loop_
_symmetry_equiv_pos_as_xyz
'x, y, z'
'-x, y+1/2, -z+1/2'
'-x, -y, -z'
'x, -y-1/2, z-1/2'

loop_
_atom_site_label
_atom_site_type_symbol
_atom_site_fract_x
_atom_site_fract_y
_atom_site_fract_z
_atom_site_U_iso_or_equiv
_atom_site_adp_type
_atom_site_occupancy
_atom_site_symmetry_multiplicity
_atom_site_calc_flag
_atom_site_refinement_flags
Cu Cu 0.42339(2) 0.58461(2) 0.463020(19) 0.03027(10) Uani 1 1 d .
O O 0.1950(6) 0.1355(3) 0.5093(4) 0.194(2) Uani 1 1 d .
N1 N -0.1086(2) 0.5051(3) 0.2946(2) 0.0703(7) Uani 1 1 d .
N2 N 0.28669(16) 0.47938(15) 0.47834(13) 0.0306(4) Uani 1 1 d .
N3 N 0.44270(16) 0.37523(15) 0.60563(13) 0.0297(3) Uani 1 1 d .
N4 N 0.53773(18) 0.19051(17) 0.89766(15) 0.0408(4) Uani 1 1 d .
C1 C -0.0285(3) 0.5948(3) 0.3138(3) 0.0681(9) Uani 1 1 d .
H1A H -0.0620 0.6662 0.2849 0.082 Uiso 1 1 calc R
C2 C 0.1022(3) 0.5909(2) 0.3739(2) 0.0512(6) Uani 1 1 d .
H2A H 0.1536 0.6576 0.3840 0.061 Uiso 1 1 calc R
C3 C 0.15447(19) 0.48593(19) 0.41846(16) 0.0336(4) Uani 1 1 d .
C4 C 0.0716(2) 0.3908(2) 0.3975(2) 0.0489(6) Uani 1 1 d .
H4B H 0.1020 0.3179 0.4244 0.059 Uiso 1 1 calc R
C5 C -0.0563(3) 0.4054(3) 0.3363(3) 0.0645(8) Uani 1 1 d .
H5A H -0.1100 0.3400 0.3235 0.077 Uiso 1 1 calc R
C6 C 0.31932(19) 0.40273(16) 0.55753(16) 0.0298(4) Uani 1 1 d .
H6A H 0.2535 0.3671 0.5801 0.036 Uiso 1 1 calc R
C7 C 0.4368(2) 0.2653(2) 0.87155(18) 0.0420(5) Uani 1 1 d .
H7A H 0.3888 0.2757 0.9204 0.050 Uiso 1 1 calc R
C8 C 0.4001(2) 0.3275(2) 0.77706(17) 0.0384(5) Uani 1 1 d .
H8A H 0.3295 0.3784 0.7635 0.046 Uiso 1 1 calc R
C9 C 0.46943(19) 0.31368(17) 0.70151(16) 0.0309(4) Uani 1 1 d .
C10 C 0.5742(2) 0.2361(2) 0.72893(18) 0.0407(5) Uani 1 1 d .
H10A H 0.6247 0.2244 0.6821 0.049 Uiso 1 1 calc R
C11 C 0.6031(2) 0.1770(2) 0.82427(19) 0.0454(6) Uani 1 1 d .
H11A H 0.6722 0.1244 0.8392 0.054 Uiso 1 1 calc R
C12 C 0.2305(9) 0.0264(6) 0.6630(5) 0.208(4) Uani 1 1 d .
H12A H 0.2097 0.0969 0.6941 0.312 Uiso 1 1 calc R
H12B H 0.3183 0.0032 0.7003 0.312 Uiso 1 1 calc R
H12C H 0.1707 -0.0338 0.6692 0.312 Uiso 1 1 calc R
C13 C 0.2200(6) 0.0454(4) 0.5519(4) 0.1243(18) Uani 1 1 d .
C14 C 0.2554(12) -0.0507(7) 0.4942(6) 0.289(7) Uani 1 1 d .
H14A H 0.2352 -0.0315 0.4192 0.434 Uiso 1 1 calc R
H14B H 0.2072 -0.1187 0.5028 0.434 Uiso 1 1 calc R
H14C H 0.3475 -0.0658 0.5223 0.434 Uiso 1 1 calc R

loop_
_atom_site_aniso_label
_atom_site_aniso_U_11
_atom_site_aniso_U_22
_atom_site_aniso_U_33
_atom_site_aniso_U_23
_atom_site_aniso_U_13
_atom_site_aniso_U_12
Cu 0.02766(14) 0.03467(15) 0.02955(15) 0.00511(10) 0.00994(10) 0.00177(10)
O 0.282(6) 0.099(3) 0.186(4) 0.046(3) 0.047(4) 0.038(3)
N1 0.0319(12) 0.100(2) 0.0720(17) 0.0089(15) 0.0040(11) 0.0092(13)
N2 0.0278(8) 0.0361(9) 0.0273(8) 0.0022(7) 0.0070(7) 0.0004(7)
N3 0.0291(8) 0.0347(8) 0.0266(8) 0.0048(7) 0.0099(7) 0.0021(7)
N4 0.0404(10) 0.0494(11) 0.0379(10) 0.0167(8) 0.0198(8) 0.0130(8)
C1 0.0476(16) 0.083(2) 0.070(2) 0.0251(16) 0.0109(14) 0.0249(15)
C2 0.0417(13) 0.0545(15) 0.0548(15) 0.0150(12) 0.0098(12) 0.0089(11)
C3 0.0266(10) 0.0468(12) 0.0281(10) 0.0024(9) 0.0089(8) 0.0023(8)
C4 0.0337(12) 0.0552(15) 0.0544(15) 0.0019(11) 0.0070(11) -0.0026(10)
C5 0.0307(13) 0.082(2) 0.075(2) -0.0031(16) 0.0050(13) -0.0074(13)
C6 0.0286(10) 0.0334(10) 0.0292(10) -0.0005(8) 0.0114(8) -0.0021(8)
C7 0.0421(12) 0.0534(14) 0.0379(12) 0.0117(10) 0.0233(10) 0.0142(10)
C8 0.0372(11) 0.0451(12) 0.0363(11) 0.0104(9) 0.0161(9) 0.0122(9)
C9 0.0292(10) 0.0344(10) 0.0312(10) 0.0056(8) 0.0119(8) 0.0019(8)
C10 0.0393(11) 0.0508(13) 0.0407(12) 0.0132(10) 0.0255(10) 0.0141(10)
C11 0.0399(12) 0.0542(14) 0.0492(14) 0.0196(11) 0.0242(11) 0.0185(11)
C12 0.347(11) 0.171(6) 0.127(5) 0.023(5) 0.101(6) 0.008(7)
C13 0.195(6) 0.075(3) 0.101(3) 0.026(3) 0.039(3) 0.011(3)
C14 0.516(19) 0.206(7) 0.146(6) 0.030(6) 0.095(9) 0.210(10)

loop_
_atom_type_symbol
_atom_type_description
_atom_type_scat_dispersion_real
_atom_type_scat_dispersion_imag
_atom_type_scat_source
C C 0.0033 0.0016 'International Tables Vol C Tables 4.2.6.8 and 6.1.1.4'
H H 0.0000 0.0000 'International Tables Vol C Tables 4.2.6.8 and 6.1.1.4'
N N 0.0061 0.0033 'International Tables Vol C Tables 4.2.6.8 and 6.1.1.4'
O O 0.0106 0.0060 'International Tables Vol C Tables 4.2.6.8 and 6.1.1.4'
Cu Cu 0.3201 1.2651 'International Tables Vol C Tables 4.2.6.8 and 6.1.1.4'

loop_
_geom_angle_atom_site_label_1
_geom_angle_atom_site_label_2
_geom_angle_atom_site_label_3
_geom_angle
_geom_angle_site_symmetry_1
_geom_angle_site_symmetry_3
N3 Cu N2 149.82(7) 3_666 .
N3 Cu N4 105.37(7) 3_666 2_656
N2 Cu N4 103.78(7) . 2_656
N3 Cu Cu 82.95(5) 3_666 3_666
N2 Cu Cu 84.58(5) . 3_666
N4 Cu Cu 99.83(6) 2_656 3_666
C1 N1 C5 115.4(2) . .
C6 N2 C3 117.65(17) . .
C6 N2 Cu 117.11(13) . .
C3 N2 Cu 124.96(13) . .
C6 N3 C9 117.69(16) . .
C6 N3 Cu 119.34(13) . 3_666
C9 N3 Cu 122.90(13) . 3_666
C11 N4 C7 115.98(18) . .
C11 N4 Cu 121.66(14) . 2_646
C7 N4 Cu 121.93(14) . 2_646
N1 C1 C2 125.0(3) . .
N1 C1 H1A 117.5 . .
C2 C1 H1A 117.5 . .
C3 C2 C1 118.8(3) . .
C3 C2 H2A 120.6 . .
C1 C2 H2A 120.6 . .
C4 C3 C2 116.7(2) . .
C4 C3 N2 123.4(2) . .
C2 C3 N2 119.9(2) . .
C5 C4 C3 119.3(3) . .
C5 C4 H4B 120.4 . .
C3 C4 H4B 120.4 . .
N1 C5 C4 124.9(3) . .
N1 C5 H5A 117.5 . .
C4 C5 H5A 117.5 . .
N2 C6 N3 121.99(18) . .
N2 C6 H6A 119.0 . .
N3 C6 H6A 119.0 . .
N4 C7 C8 124.03(19) . .
N4 C7 H7A 118.0 . .
C8 C7 H7A 118.0 . .
C7 C8 C9 119.61(19) . .
C7 C8 H8A 120.2 . .
C9 C8 H8A 120.2 . .
N3 C9 C10 119.86(17) . .
N3 C9 C8 123.88(18) . .
C10 C9 C8 116.20(18) . .
C11 C10 C9 120.28(18) . .
C11 C10 H10A 119.9 . .
C9 C10 H10A 119.9 . .
N4 C11 C10 123.9(2) . .
N4 C11 H11A 118.1 . .
C10 C11 H11A 118.1 . .
C13 C12 H12A 109.5 . .
C13 C12 H12B 109.5 . .
H12A C12 H12B 109.5 . .
C13 C12 H12C 109.5 . .
H12A C12 H12C 109.5 . .
H12B C12 H12C 109.5 . .
O C13 C12 123.6(6) . .
O C13 C14 119.4(6) . .
C12 C13 C14 116.7(6) . .
C13 C14 H14A 109.5 . .
C13 C14 H14B 109.5 . .
H14A C14 H14B 109.5 . .
C13 C14 H14C 109.5 . .
H14A C14 H14C 109.5 . .
H14B C14 H14C 109.5 . .

loop_
_geom_bond_atom_site_label_1
_geom_bond_atom_site_label_2
_geom_bond_distance
_geom_bond_site_symmetry_2
Cu N3 1.9441(16) 3_666
Cu N2 1.9484(17) .
Cu N4 2.1189(17) 2_656
Cu Cu 2.5444(5) 3_666
O C13 1.167(5) .
N1 C1 1.316(4) .
N1 C5 1.321(4) .
N2 C6 1.322(2) .
N2 C3 1.403(2) .
N3 C6 1.323(2) .
N3 C9 1.387(2) .
N3 Cu 1.9441(16) 3_666
N4 C11 1.341(3) .
N4 C7 1.343(3) .
N4 Cu 2.1189(17) 2_646
C1 C2 1.388(4) .
C1 H1A 0.9300 .
C2 C3 1.385(3) .
C2 H2A 0.9300 .
C3 C4 1.383(3) .
C4 C5 1.378(4) .
C4 H4B 0.9300 .
C5 H5A 0.9300 .
C6 H6A 0.9300 .
C7 C8 1.375(3) .
C7 H7A 0.9300 .
C8 C9 1.397(3) .
C8 H8A 0.9300 .
C9 C10 1.394(3) .
C10 C11 1.366(3) .
C10 H10A 0.9300 .
C11 H11A 0.9300 .
C12 C13 1.430(7) .
C12 H12A 0.9600 .
C12 H12B 0.9600 .
C12 H12C 0.9600 .
C13 C14 1.445(8) .
C14 H14A 0.9600 .
C14 H14B 0.9600 .
C14 H14C 0.9600 .
